data_7217519
loop_
_publ_author_name
'Gao, Qiao'
'Li, Fengyan'
'Sun, Minghui'
'Xu, Lin'
'Wang, Yuchao'
'Bai, Jie'

_publ_section_title
;
 Multidimensional all-inorganic frameworks based on new molybdovanadate
 cluster of [VMo7O28]9&#x2212;with Cu(ii) linker showing semiconducting
 behavior
;
_journal_issue 33
_journal_name_full CrystEngComm
_journal_page_first 7681
_journal_paper_doi 10.1039/C4CE00831F
_journal_volume 16
_journal_year 2014
_chemical_formula_sum 'Cu11 H144 Mo30 N10 Na O181 V9'
_chemical_formula_weight 7239.84
_chemical_name_systematic
;
 ?
;
_space_group_IT_number 15
_symmetry_cell_setting monoclinic
_symmetry_space_group_name_Hall '-C 2yc'
_symmetry_space_group_name_H-M 'C 1 2/c 1'
_atom_sites_solution_hydrogens none
_atom_sites_solution_primary direct
_atom_sites_solution_secondary difmap
_audit_creation_method SHELXL-97
_cell_angle_alpha 90.00
_cell_angle_beta 104.181(2)
_cell_angle_gamma 90.00
_cell_formula_units_Z 4
_cell_length_a 53.884(5)
_cell_length_b 13.9563(11)
_cell_length_c 26.848(2)
_cell_measurement_reflns_used 6916
_cell_measurement_temperature 293(2)
_cell_measurement_theta_max 23.38
_cell_measurement_theta_min 2.24
_cell_volume 19575(3)
_computing_cell_refinement 'Bruker SMART'
_computing_data_collection 'Bruker SMART'
_computing_data_reduction 'Bruker SAINT'
_computing_molecular_graphics 'Bruker SHELXTL'
_computing_publication_material 'Bruker SHELXTL'
_computing_structure_refinement 'SHELXL-97 (Sheldrick, 1997)'
_computing_structure_solution 'Bruker SHELXTL'
_diffrn_ambient_temperature 293(2)
_diffrn_measured_fraction_theta_full 0.998
_diffrn_measured_fraction_theta_max 0.998
_diffrn_measurement_device_type 'CCD area detector'
_diffrn_measurement_method 'phi and omega scans'
_diffrn_radiation_monochromator graphite
_diffrn_radiation_source 'fine-focus sealed tube'
_diffrn_radiation_type MoK\a
_diffrn_radiation_wavelength 0.71073
_diffrn_reflns_av_R_equivalents 0.0576
_diffrn_reflns_av_sigmaI/netI 0.0729
_diffrn_reflns_limit_h_max 57
_diffrn_reflns_limit_h_min -64
_diffrn_reflns_limit_k_max 14
_diffrn_reflns_limit_k_min -16
_diffrn_reflns_limit_l_max 31
_diffrn_reflns_limit_l_min -31
_diffrn_reflns_number 49646
_diffrn_reflns_theta_full 25.00
_diffrn_reflns_theta_max 25.00
_diffrn_reflns_theta_min 1.87
_exptl_absorpt_coefficient_mu 3.536
_exptl_absorpt_correction_T_max 0.702
_exptl_absorpt_correction_T_min 0.582
_exptl_absorpt_correction_type multi-scan
_exptl_crystal_colour green
_exptl_crystal_density_diffrn 2.457
_exptl_crystal_density_method 'not measured'
_exptl_crystal_description block
_exptl_crystal_F_000 13836
_exptl_crystal_size_max 0.2
_exptl_crystal_size_mid 0.13
_exptl_crystal_size_min 0.1
_platon_squeeze_details
;
;
_refine_diff_density_max 1.210
_refine_diff_density_min -2.219
_refine_diff_density_rms 0.217
_refine_ls_extinction_method none
_refine_ls_goodness_of_fit_ref 1.004
_refine_ls_hydrogen_treatment none
_refine_ls_matrix_type full
_refine_ls_number_parameters 1237
_refine_ls_number_reflns 17200
_refine_ls_number_restraints 72
_refine_ls_restrained_S_all 1.004
_refine_ls_R_factor_all 0.1068
_refine_ls_R_factor_gt 0.0663
_refine_ls_shift/su_max 0.012
_refine_ls_shift/su_mean 0.000
_refine_ls_structure_factor_coef Fsqd
_refine_ls_weighting_details 'calc w=1/[\s^2^(Fo^2^)+(0.1306P)^2^+0.0000P] where P=(Fo^2^+2Fc^2^)/3'
_refine_ls_weighting_scheme calc
_refine_ls_wR_factor_gt 0.1907
_refine_ls_wR_factor_ref 0.2150
_reflns_number_gt 10476
_reflns_number_total 17200
_reflns_threshold_expression >2sigma(I)
_cod_duplicate_entry 7216552
_cod_data_source_file c4ce00831f2.cif
_cod_data_source_block x
_cod_original_sg_symbol_Hall -C2yc
_cod_original_sg_symbol_H-M C2/c
_cod_original_formula_sum 'H144 Cu11 Mo30 N10 Na O181 V9'
_cod_database_code 7217519

loop_
_symmetry_equiv_pos_as_xyz
'x, y, z'
'-x, y, -z+1/2'
'x+1/2, y+1/2, z'
'-x+1/2, y+1/2, -z+1/2'
'-x, -y, -z'
'x, -y, z-1/2'
'-x+1/2, -y+1/2, -z'
'x+1/2, -y+1/2, z-1/2'

loop_
_atom_site_label
_atom_site_type_symbol
_atom_site_fract_x
_atom_site_fract_y
_atom_site_fract_z
_atom_site_U_iso_or_equiv
_atom_site_adp_type
_atom_site_occupancy
_atom_site_symmetry_multiplicity
_atom_site_calc_flag
_atom_site_refinement_flags
Mo1 Mo 0.128223(19) 0.24541(8) 0.56786(4) 0.0435(3) Uani 1 1 d .
Mo2 Mo 0.18535(2) 0.15838(8) 0.57046(5) 0.0486(3) Uani 1 1 d .
Mo3 Mo 0.20488(2) 0.54964(8) 0.56481(5) 0.0467(3) Uani 1 1 d .
Mo4 Mo 0.12305(2) 0.31930(9) 0.68213(5) 0.0498(3) Uani 1 1 d .
Mo5 Mo 0.21872(2) 0.47133(9) 0.77193(4) 0.0494(3) Uani 1 1 d .
Mo6 Mo 0.228649(19) 0.32727(9) 0.56712(4) 0.0469(3) Uani 1 1 d .
Mo8 Mo 0.17592(2) 0.29680(10) 0.77240(5) 0.0558(3) Uani 1 1 d .
Mo9 Mo 0.19864(2) 0.62570(10) 0.67642(5) 0.0591(4) Uani 1 1 d .
Mo10 Mo 0.09273(2) 0.70673(9) 0.45988(6) 0.0591(4) Uani 1 1 d .
Mo11 Mo 0.06216(2) 0.50916(9) 0.40353(5) 0.0520(3) Uani 1 1 d .
Mo12 Mo 0.02344(2) 0.69093(9) 0.41262(6) 0.0612(4) Uani 1 1 d .
Mo13 Mo 0.04791(2) 0.65524(10) 0.65119(6) 0.0676(4) Uani 1 1 d .
Mo14 Mo 0.08476(2) 0.78502(9) 0.59215(7) 0.0693(4) Uani 1 1 d .
Mo15 Mo 0.01564(2) 0.76767(9) 0.54517(7) 0.0657(4) Uani 1 1 d .
Mo16 Mo 0.05344(2) 0.87196(9) 0.48116(8) 0.0801(5) Uani 1 1 d .
V1 V 0.18342(3) 0.37237(15) 0.64740(7) 0.0358(5) Uani 1 1 d .
V2 V 0.15458(4) 0.53098(17) 0.74313(9) 0.0481(6) Uani 1 1 d .
V3 V 0.05303(3) 0.57361(15) 0.52733(9) 0.0442(5) Uani 1 1 d .
V4 V 0.16621(4) 0.36537(14) 0.49522(8) 0.0373(5) Uani 1 1 d .
V5 V 0.24970(6) 0.4798(3) 0.67090(14) 0.0300(8) Uani 0.50 1 d P
Cu1 Cu 0.11049(2) 0.48561(10) 0.51828(6) 0.0393(4) Uani 1 1 d .
Cu2 Cu 0.14216(3) 0.65227(10) 0.57302(6) 0.0425(4) Uani 1 1 d .
Cu3 Cu 0.10456(3) 0.55446(11) 0.62908(6) 0.0457(4) Uani 1 1 d .
Cu4 Cu -0.00315(2) 0.53304(10) 0.55703(6) 0.0406(4) Uani 1 1 d .
Cu6 Cu 0.16128(3) 0.37779(14) 0.36874(6) 0.0583(5) Uani 1 1 d .
Cu5 Cu 0.1561(3) 0.1230(9) 0.6752(6) 0.089(2) Uani 0.50 1 d P
Na1 Na 0.1562(11) 0.102(3) 0.685(2) 0.089(2) Uani 0.50 1 d P
O1A O 0.2644(3) 0.3862(12) 0.6995(6) 0.041(4) Uani 0.50 1 d P
O1B O 0.2719(3) 0.5538(12) 0.6701(7) 0.045(4) Uani 0.50 1 d PU
O1 O 0.19575(14) 0.3624(6) 0.7125(3) 0.043(2) Uani 1 1 d .
O2 O 0.19470(14) 0.4239(6) 0.5314(3) 0.0422(19) Uani 1 1 d .
O3 O 0.15579(14) 0.2709(5) 0.5321(3) 0.0418(19) Uani 1 1 d .
O4 O 0.23278(13) 0.4489(6) 0.6037(3) 0.044(2) Uani 1 1 d .
O5 O 0.22777(14) 0.5270(7) 0.7131(3) 0.052(2) Uani 1 1 d .
O6 O 0.15484(16) 0.2367(6) 0.7143(3) 0.054(2) Uani 1 1 d .
O7 O 0.24352(16) 0.3527(7) 0.5190(4) 0.056(2) Uani 1 1 d .
O8 O 0.18492(15) 0.5555(6) 0.7295(3) 0.051(2) Uani 1 1 d .
O9 O 0.15939(15) 0.1656(6) 0.6054(3) 0.049(2) Uani 1 1 d .
O10 O 0.20917(18) 0.0995(7) 0.6125(4) 0.066(3) Uani 1 1 d .
O11 O 0.14391(14) 0.4463(6) 0.4857(3) 0.045(2) Uani 1 1 d .
O12 O 0.07748(14) 0.5045(5) 0.5555(3) 0.043(2) Uani 1 1 d .
O13 O 0.17516(14) 0.6007(6) 0.5424(3) 0.046(2) Uani 1 1 d .
O14 O 0.15086(13) 0.3535(6) 0.6294(3) 0.0409(19) Uani 1 1 d .
O15 O 0.11414(14) 0.6279(6) 0.5054(4) 0.054(2) Uani 1 1 d .
O16 O 0.15381(18) 0.5702(8) 0.8010(4) 0.070(3) Uani 1 1 d .
O17 O 0.11147(14) 0.3465(6) 0.5401(3) 0.045(2) Uani 1 1 d .
O18 O 0.10618(14) 0.4187(6) 0.6531(3) 0.044(2) Uani 1 1 d .
O19 O 0.12998(13) 0.5263(5) 0.5868(3) 0.0376(18) Uani 1 1 d .
O20 O 0.17322(18) 0.0785(7) 0.5234(4) 0.073(3) Uani 1 1 d .
O21 O 0.19968(13) 0.2953(5) 0.6165(3) 0.0390(19) Uani 1 1 d .
O22 O 0.11261(17) 0.1541(6) 0.5309(4) 0.057(2) Uani 1 1 d .
O23 O 0.11506(14) 0.2283(6) 0.6276(3) 0.046(2) Uani 1 1 d .
O24 O 0.18743(14) 0.4863(6) 0.6291(3) 0.044(2) Uani 1 1 d .
O25 O 0.24200(16) 0.3852(7) 0.7873(4) 0.060(2) Uani 1 1 d .
O26 O 0.14654(14) 0.4049(6) 0.7335(3) 0.047(2) Uani 1 1 d .
O27 O 0.21710(14) 0.6259(6) 0.6243(3) 0.046(2) Uani 1 1 d .
O28 O 0.22257(18) 0.5909(7) 0.5269(3) 0.061(3) Uani 1 1 d .
O29 O 0.20524(15) 0.2311(6) 0.5322(3) 0.048(2) Uani 1 1 d .
O30 O 0.16983(14) 0.6668(6) 0.6416(3) 0.045(2) Uani 1 1 d .
O31 O 0.13362(15) 0.5886(7) 0.7017(4) 0.057(2) Uani 1 1 d .
O32 O 0.05738(13) 0.6097(6) 0.4665(3) 0.046(2) Uani 1 1 d .
O33 O 0.07637(16) 0.5832(8) 0.6601(4) 0.068(3) Uani 1 1 d .
O34 O 0.0455(2) 0.6793(10) 0.7120(5) 0.101(4) Uani 1 1 d .
O35 O 0.02318(16) 0.7634(7) 0.6144(5) 0.084(4) Uani 1 1 d .
O36 O 0.04949(16) 0.8600(7) 0.5494(5) 0.081(4) Uani 1 1 d .
O37 O 0.10280(19) 0.8886(7) 0.6039(5) 0.094(4) Uani 1 1 d .
O38 O 0.02631(14) 0.5092(6) 0.5195(4) 0.058(3) Uani 1 1 d .
O39 O 0.20109(18) 0.2211(8) 0.7869(4) 0.073(3) Uani 1 1 d .
O40 O -0.00455(14) 0.6659(6) 0.5337(4) 0.051(2) Uani 1 1 d .
O41 O 0.22795(18) 0.5617(7) 0.8170(3) 0.064(3) Uani 1 1 d .
O42 O 0.21173(15) 0.7174(6) 0.7110(3) 0.055(2) Uani 1 1 d .
O43 O 0.05139(14) 0.6692(6) 0.5691(4) 0.051(2) Uani 1 1 d .
O44 O 0.08811(15) 0.4587(6) 0.4517(3) 0.047(2) Uani 1 1 d .
O45 O -0.00446(18) 0.8628(7) 0.5309(6) 0.097(4) Uani 1 1 d .
O46 O 0.00554(19) 0.7692(8) 0.3716(5) 0.100(5) Uani 1 1 d .
O47 O 0.11248(18) 0.7933(7) 0.4465(5) 0.091(4) Uani 1 1 d .
O48 O 0.08624(15) 0.6298(7) 0.4054(4) 0.062(3) Uani 1 1 d .
O49 O 0.25063(16) 0.2613(7) 0.6100(4) 0.064(3) Uani 1 1 d .
O50 O 0.16924(15) 0.3294(6) 0.4382(3) 0.051(2) Uani 1 1 d .
O51 O 0.10427(18) 0.2752(7) 0.7184(4) 0.065(3) Uani 1 1 d .
O52 O 0.15109(17) 0.7828(6) 0.5552(4) 0.066(3) Uani 1 1 d .
O53 O 0.03536(17) 0.4469(7) 0.4121(4) 0.065(3) Uani 1 1 d .
O54 O 0.10741(15) 0.6899(6) 0.6063(4) 0.061(3) Uani 1 1 d .
O55 O 0.05725(16) 0.7856(7) 0.4255(5) 0.079(4) Uani 1 1 d .
O56 O 0.08216(15) 0.7676(6) 0.5175(4) 0.059(3) Uani 1 1 d .
O57 O 0.02540(15) 0.7536(6) 0.4792(4) 0.060(3) Uani 1 1 d .
O58 O 0.19217(16) 0.4161(7) 0.8008(3) 0.055(2) Uani 1 1 d .
O59 O 0.02337(16) 0.5721(7) 0.6275(4) 0.072(3) Uani 1 1 d .
O61 O 0.00220(14) 0.6030(6) 0.4240(4) 0.054(2) Uani 1 1 d .
O62 O 0.03834(16) 0.6218(8) 0.3707(4) 0.072(3) Uani 1 1 d .
O63 O 0.06624(19) 0.4655(8) 0.3454(4) 0.081(3) Uani 1 1 d .
O64 O 0.07145(18) 0.7750(7) 0.6473(5) 0.078(3) Uani 1 1 d .
O65 O 0.07775(18) 0.9529(7) 0.4888(6) 0.109(5) Uani 1 1 d .
O66 O 0.02737(18) 0.9399(7) 0.4530(6) 0.104(5) Uani 1 1 d .
O67 O 0.1590(2) 0.2762(9) 0.8177(4) 0.079(3) Uani 1 1 d .
N1 N 0.2382(3) 0.5542(12) 0.9273(6) 0.095(5) Uani 1 1 d .
N2 N 0.1359(6) 0.132(2) 0.4221(10) 0.113(14) Uani 0.50 1 d P
N4 N 0.2376(2) 0.7884(9) 0.2127(4) 0.063(3) Uani 1 1 d .
N5 N 0.2014(2) 0.8385(9) 0.9318(5) 0.069(4) Uani 1 1 d .
O1W O 0.1867(2) 0.5145(9) 0.3918(4) 0.088(4) Uani 1 1 d .
O2W O 0.1927(2) 0.3044(11) 0.3548(6) 0.114(5) Uani 1 1 d .
O5W O 0.3474(4) 0.6775(12) 0.3030(9) 0.076(7) Uani 0.50 1 d P
O6W O 0.0988(4) 0.2739(13) 0.4176(8) 0.072(6) Uani 0.50 1 d P
O7W O 0.2551(4) 0.2436(16) 0.1192(8) 0.091(8) Uani 0.50 1 d P
O8W O 0.1610(5) 0.3495(17) 0.9358(7) 0.219(11) Uani 1 1 d .
O11W O 0.1164(4) 0.6164(18) 0.3296(8) 0.083(7) Uani 0.50 1 d P
O12W O 0.0505(4) 0.6307(16) 0.1375(9) 0.196(9) Uiso 1 1 d .
O13W O 0.0983(3) 0.3429(15) 0.3429(6) 0.059(5) Uani 0.50 1 d P
O15W O 0.2198(7) 0.032(3) 0.9487(16) 0.168(14) Uani 0.50 1 d PU
O20W O 0.1319(2) -0.0476(9) 0.5272(9) 0.174(9) Uani 1 1 d .
O21W O 0.3153(5) 0.6617(19) 0.2138(10) 0.102(8) Uani 0.50 1 d P
O22W O 0.1971(5) 0.0650(19) 0.7131(9) 0.097(8) Uani 0.50 1 d P
O23W O 0.1480(4) -0.0071(13) 0.6448(9) 0.076(7) Uani 0.50 1 d P
O9W O 0.0575(7) 0.707(3) 0.0072(17) 0.153(13) Uani 0.56(4) 1 d PU
O9B O 0.0525(5) 0.681(3) 0.049(2) 0.135(17) Uani 0.44(4) 1 d PU
O10A O 0.9736(4) 0.9585(14) 0.4191(9) 0.083(7) Uani 0.50 1 d P
O3W O 0.1287(4) 0.4548(16) 0.3815(8) 0.059(5) Uani 0.50 1 d PU
O3B O 0.1326(4) 0.4030(19) 0.3617(11) 0.091(7) Uani 0.50 1 d PU
O24W O 0.1411(5) 0.0546(17) 0.7362(10) 0.104(8) Uani 0.50 1 d P
O4W O 0.1378(3) 0.2435(14) 0.3429(7) 0.157(7) Uani 1 1 d .
O25W O 0.2038(4) -0.0930(18) 0.6705(13) 0.133(13) Uani 0.50 1 d P
O26W O 0.0604(6) 0.1363(18) 0.4527(16) 0.147(14) Uani 0.50 1 d P
O27W O 0.0869(7) 0.057(2) 0.649(3) 0.26(3) Uani 0.50 1 d P
O29W O 0.0709(5) 0.244(2) 0.3144(9) 0.109(9) Uani 0.50 1 d P
O30W O 0.0833(8) 0.514(3) 0.2545(12) 0.156(14) Uani 0.50 1 d PU
O31W O 0.1156(6) 0.232(3) 0.2432(11) 0.156(14) Uani 0.50 1 d P
O32W O 0.0260(10) 0.268(4) 0.352(2) 0.100(16) Uiso 0.25 1 d P
O32B O 0.0137(9) 0.375(3) 0.3006(19) 0.088(14) Uiso 0.25 1 d P
O30B O 0.0952(7) 0.415(4) 0.2764(14) 0.178(15) Uani 0.50 1 d PU
O33W O 0.2783(8) 0.254(3) 0.0445(12) 0.189(18) Uani 0.50 1 d P
O34W O 0.1938(11) 0.866(4) 0.579(2) 0.27(3) Uani 0.50 1 d PU
O35W O 0.0564(16) 0.132(5) 0.521(2) 0.39(5) Uani 0.50 1 d P
O36W O 0.9565(10) 0.065(2) 0.3157(17) 0.21(2) Uani 0.50 1 d P
O37W O 0.0640(9) 0.719(3) 0.3001(19) 0.088(14) Uiso 0.25 1 d P
O38W O 0.1765(11) 0.020(4) 0.838(2) 0.122(19) Uani 0.25 1 d PU
O39W O 0.0596(8) 0.876(4) 0.334(2) 0.13(3) Uani 0.25 1 d P
O40W O 0.0582(9) 0.821(3) 0.1516(19) 0.214(19) Uani 0.50 1 d PU
O41W O 0.9976(8) 0.514(3) 0.2957(17) 0.081(13) Uani 0.25 1 d PU
O42W O 0.2919(10) 0.635(4) 0.634(2) 0.102(16) Uani 0.25 1 d PU
O43W O 0.1105(8) 0.854(3) 0.3156(19) 0.083(14) Uani 0.25 1 d P

loop_
_atom_site_aniso_label
_atom_site_aniso_U_11
_atom_site_aniso_U_22
_atom_site_aniso_U_33
_atom_site_aniso_U_23
_atom_site_aniso_U_13
_atom_site_aniso_U_12
Mo1 0.0329(5) 0.0441(6) 0.0501(7) -0.0029(5) 0.0037(5) -0.0016(5)
Mo2 0.0400(6) 0.0444(6) 0.0596(8) 0.0037(6) 0.0089(5) 0.0090(5)
Mo3 0.0384(6) 0.0536(7) 0.0466(7) 0.0024(5) 0.0073(5) -0.0025(5)
Mo4 0.0346(6) 0.0634(8) 0.0512(7) -0.0009(6) 0.0102(5) -0.0074(5)
Mo5 0.0330(6) 0.0745(8) 0.0362(6) -0.0009(6) -0.0001(5) -0.0058(5)
Mo6 0.0298(5) 0.0637(8) 0.0468(7) 0.0042(6) 0.0084(5) 0.0097(5)
Mo8 0.0515(7) 0.0708(8) 0.0408(7) 0.0085(6) 0.0032(5) -0.0080(6)
Mo9 0.0421(7) 0.0703(9) 0.0616(9) -0.0054(7) 0.0064(6) -0.0055(6)
Mo10 0.0277(6) 0.0496(7) 0.0988(11) 0.0231(7) 0.0129(6) 0.0032(5)
Mo11 0.0295(5) 0.0656(8) 0.0573(8) 0.0095(6) 0.0041(5) 0.0038(5)
Mo12 0.0283(6) 0.0581(8) 0.0931(11) 0.0248(7) 0.0068(6) 0.0049(5)
Mo13 0.0324(6) 0.0750(9) 0.0965(11) -0.0350(8) 0.0179(6) -0.0007(6)
Mo14 0.0293(6) 0.0441(7) 0.1292(13) -0.0253(8) 0.0091(7) -0.0025(5)
Mo15 0.0276(6) 0.0417(7) 0.1264(13) -0.0165(7) 0.0159(7) 0.0020(5)
Mo16 0.0354(6) 0.0378(7) 0.1646(17) 0.0149(8) 0.0199(8) 0.0034(5)
V1 0.0242(9) 0.0480(12) 0.0332(11) 0.0016(9) 0.0034(8) 0.0001(8)
V2 0.0381(11) 0.0667(15) 0.0411(13) -0.0129(11) 0.0126(10) -0.0084(10)
V3 0.0189(9) 0.0383(11) 0.0724(16) -0.0016(10) 0.0055(9) -0.0010(8)
V4 0.0317(10) 0.0436(12) 0.0332(11) -0.0024(9) 0.0016(8) 0.0028(9)
V5 0.0175(16) 0.038(2) 0.032(2) -0.0049(17) 0.0017(15) -0.0040(15)
Cu1 0.0264(7) 0.0374(8) 0.0514(9) -0.0014(7) 0.0046(6) 0.0001(6)
Cu2 0.0264(7) 0.0389(8) 0.0588(10) -0.0046(7) 0.0039(7) -0.0044(6)
Cu3 0.0264(7) 0.0510(9) 0.0589(10) -0.0115(8) 0.0092(7) -0.0033(6)
Cu4 0.0231(7) 0.0466(9) 0.0522(10) -0.0072(7) 0.0090(6) -0.0012(6)
Cu6 0.0515(10) 0.0803(13) 0.0416(10) 0.0039(9) 0.0082(8) 0.0062(9)
Cu5 0.098(3) 0.081(7) 0.078(6) 0.019(3) 0.003(4) 0.005(5)
Na1 0.098(3) 0.081(7) 0.078(6) 0.019(3) 0.003(4) 0.005(5)
O1A 0.031(8) 0.067(11) 0.024(8) -0.001(8) 0.003(6) 0.016(8)
O1B 0.025(6) 0.053(8) 0.059(8) -0.013(7) 0.011(6) -0.012(6)
O1 0.034(4) 0.058(5) 0.036(5) -0.004(4) 0.003(4) -0.005(4)
O2 0.035(4) 0.048(5) 0.043(5) -0.007(4) 0.007(4) 0.007(4)
O3 0.037(4) 0.037(4) 0.050(5) -0.001(4) 0.007(4) 0.003(4)
O4 0.026(4) 0.057(5) 0.049(5) -0.003(4) 0.006(4) 0.003(4)
O5 0.029(4) 0.079(6) 0.043(5) 0.005(5) -0.001(4) -0.004(4)
O6 0.057(5) 0.050(5) 0.047(5) 0.007(4) -0.002(4) 0.006(4)
O7 0.042(5) 0.078(7) 0.056(6) 0.000(5) 0.025(4) 0.006(5)
O8 0.039(5) 0.066(6) 0.048(5) 0.004(4) 0.010(4) -0.005(4)
O9 0.037(4) 0.051(5) 0.059(6) 0.013(4) 0.011(4) 0.010(4)
O10 0.063(6) 0.055(6) 0.079(7) 0.004(5) 0.017(5) 0.017(5)
O11 0.041(4) 0.040(5) 0.048(5) 0.000(4) 0.003(4) 0.002(4)
O12 0.031(4) 0.039(5) 0.056(6) -0.007(4) 0.005(4) -0.001(3)
O13 0.036(4) 0.038(5) 0.057(6) 0.005(4) 0.002(4) -0.001(4)
O14 0.029(4) 0.045(5) 0.048(5) 0.000(4) 0.008(4) 0.003(4)
O15 0.026(4) 0.050(5) 0.083(7) 0.009(5) 0.008(4) 0.008(4)
O16 0.067(6) 0.093(8) 0.056(6) -0.027(6) 0.028(5) -0.020(6)
O17 0.032(4) 0.050(5) 0.052(5) 0.004(4) 0.007(4) 0.005(4)
O18 0.032(4) 0.055(5) 0.046(5) -0.002(4) 0.012(4) -0.009(4)
O19 0.026(4) 0.047(5) 0.041(5) -0.009(4) 0.011(3) -0.003(3)
O20 0.059(6) 0.056(6) 0.102(9) -0.016(6) 0.017(6) -0.001(5)
O21 0.029(4) 0.043(5) 0.044(5) 0.000(4) 0.007(4) 0.004(3)
O22 0.055(5) 0.053(6) 0.062(6) -0.009(5) 0.008(5) -0.001(4)
O23 0.037(4) 0.045(5) 0.062(6) 0.001(4) 0.019(4) -0.001(4)
O24 0.034(4) 0.060(5) 0.037(5) 0.004(4) 0.007(4) 0.001(4)
O25 0.041(5) 0.080(7) 0.056(6) 0.005(5) 0.005(4) -0.003(5)
O26 0.036(4) 0.066(6) 0.038(5) -0.003(4) 0.008(4) -0.002(4)
O27 0.027(4) 0.064(6) 0.045(5) -0.001(4) 0.005(4) -0.011(4)
O28 0.066(6) 0.078(7) 0.047(6) 0.012(5) 0.029(5) -0.006(5)
O29 0.047(5) 0.055(5) 0.041(5) 0.000(4) 0.009(4) 0.001(4)
O30 0.027(4) 0.047(5) 0.057(6) -0.007(4) 0.004(4) -0.007(4)
O31 0.032(4) 0.064(6) 0.067(6) -0.014(5) -0.004(4) -0.007(4)
O32 0.026(4) 0.042(5) 0.065(6) 0.008(4) 0.002(4) 0.002(3)
O33 0.037(5) 0.087(7) 0.082(7) -0.030(6) 0.022(5) -0.005(5)
O34 0.064(7) 0.135(11) 0.108(10) -0.058(9) 0.029(7) 0.015(7)
O35 0.030(5) 0.059(6) 0.158(12) -0.047(7) 0.017(6) 0.003(4)
O36 0.033(5) 0.050(6) 0.153(11) -0.023(6) 0.010(6) 0.000(4)
O37 0.058(6) 0.054(7) 0.158(12) -0.037(7) 0.004(7) -0.017(5)
O38 0.022(4) 0.046(5) 0.101(8) -0.006(5) 0.003(4) -0.007(4)
O39 0.057(6) 0.084(7) 0.069(7) 0.013(6) -0.003(5) -0.001(5)
O40 0.026(4) 0.045(5) 0.080(7) 0.000(5) 0.010(4) -0.004(4)
O41 0.060(6) 0.089(7) 0.040(5) -0.005(5) 0.005(4) -0.017(5)
O42 0.040(5) 0.064(6) 0.054(6) -0.002(5) 0.001(4) -0.019(4)
O43 0.027(4) 0.038(5) 0.087(7) -0.007(5) 0.011(4) -0.006(3)
O44 0.040(4) 0.041(5) 0.054(6) -0.002(4) 0.002(4) 0.003(4)
O45 0.046(6) 0.053(6) 0.186(13) -0.024(7) 0.019(7) 0.017(5)
O46 0.053(6) 0.083(8) 0.161(13) 0.068(8) 0.024(7) 0.017(6)
O47 0.040(5) 0.056(6) 0.172(13) 0.032(7) 0.016(7) -0.002(5)
O48 0.037(5) 0.060(6) 0.090(8) 0.028(5) 0.016(5) 0.002(4)
O49 0.037(5) 0.079(7) 0.075(7) 0.014(6) 0.013(5) 0.016(5)
O50 0.042(5) 0.062(6) 0.046(5) -0.012(4) 0.007(4) 0.005(4)
O51 0.063(6) 0.083(7) 0.053(6) 0.005(5) 0.025(5) -0.008(5)
O52 0.058(6) 0.042(5) 0.087(8) 0.000(5) -0.001(5) -0.005(4)
O53 0.057(6) 0.065(6) 0.068(7) -0.003(5) 0.005(5) -0.009(5)
O54 0.031(4) 0.046(5) 0.097(8) -0.015(5) -0.001(5) 0.005(4)
O55 0.033(5) 0.065(7) 0.138(10) 0.045(7) 0.022(6) 0.009(5)
O56 0.036(5) 0.041(5) 0.094(8) -0.011(5) 0.007(5) -0.002(4)
O57 0.032(4) 0.047(5) 0.099(8) 0.020(5) 0.012(5) 0.004(4)
O58 0.050(5) 0.082(7) 0.035(5) -0.001(5) 0.014(4) -0.006(5)
O59 0.036(5) 0.079(7) 0.105(9) -0.025(6) 0.022(5) -0.004(5)
O61 0.031(4) 0.051(5) 0.079(7) 0.020(5) 0.013(4) 0.004(4)
O62 0.034(5) 0.103(8) 0.078(7) 0.039(6) 0.011(5) 0.009(5)
O63 0.055(6) 0.108(9) 0.069(7) 0.010(6) -0.003(5) 0.013(6)
O64 0.052(6) 0.063(7) 0.108(9) -0.035(6) 0.002(6) 0.006(5)
O65 0.043(6) 0.049(6) 0.229(16) 0.032(8) 0.022(8) -0.004(5)
O66 0.040(6) 0.050(6) 0.211(15) 0.027(8) 0.010(7) 0.013(5)
O67 0.083(7) 0.111(9) 0.046(6) 0.005(6) 0.020(5) -0.022(7)
N1 0.089(10) 0.119(13) 0.078(11) -0.018(9) 0.023(8) -0.032(9)
N2 0.13(2) 0.09(2) 0.067(18) 0.042(16) -0.072(17) -0.077(19)
N4 0.060(7) 0.073(8) 0.048(7) -0.005(6) 0.000(6) -0.021(6)
N5 0.055(7) 0.089(9) 0.060(8) 0.004(7) 0.012(6) -0.035(7)
O1W 0.074(7) 0.121(10) 0.072(8) 0.029(7) 0.022(6) 0.011(7)
O2W 0.067(8) 0.141(12) 0.126(12) 0.037(9) 0.005(8) 0.025(8)
O5W 0.057(12) 0.037(10) 0.120(19) -0.037(11) -0.005(12) 0.018(9)
O6W 0.074(13) 0.049(11) 0.082(15) -0.029(11) -0.001(11) 0.009(10)
O7W 0.096(16) 0.098(17) 0.058(14) -0.023(12) -0.021(12) 0.072(14)
O8W 0.30(3) 0.27(3) 0.111(14) -0.083(16) 0.088(16) -0.12(2)
O11W 0.048(11) 0.14(2) 0.077(15) 0.047(14) 0.040(11) 0.020(12)
O13W 0.028(8) 0.121(16) 0.027(9) -0.040(10) 0.006(7) -0.019(9)
O15W 0.164(16) 0.164(17) 0.177(17) 0.010(10) 0.041(10) -0.010(10)
O20W 0.052(7) 0.067(9) 0.39(3) 0.028(12) 0.040(12) 0.005(6)
O21W 0.090(17) 0.12(2) 0.093(19) 0.005(16) 0.019(15) -0.043(16)
O22W 0.100(17) 0.13(2) 0.055(14) -0.024(14) 0.007(13) -0.041(16)
O23W 0.063(13) 0.049(12) 0.099(17) 0.018(11) -0.013(11) -0.027(10)
O9W 0.147(14) 0.148(15) 0.156(16) -0.007(10) 0.023(9) 0.001(9)
O9B 0.051(16) 0.09(2) 0.23(4) -0.07(2) -0.03(2) 0.009(14)
O10A 0.052(11) 0.060(13) 0.115(19) -0.043(13) -0.020(12) -0.003(10)
O3W 0.050(8) 0.077(10) 0.054(9) -0.008(7) 0.022(7) 0.018(7)
O3B 0.058(11) 0.089(15) 0.106(16) 0.040(13) -0.019(12) -0.016(12)
O24W 0.14(2) 0.074(16) 0.10(2) 0.007(14) 0.035(17) -0.024(16)
O4W 0.139(14) 0.186(18) 0.140(15) 0.015(13) 0.024(12) 0.003(13)
O25W 0.057(14) 0.086(18) 0.24(4) 0.08(2) 0.012(18) 0.025(13)
O26W 0.13(2) 0.056(16) 0.25(4) 0.06(2) 0.04(3) 0.028(16)
O27W 0.13(3) 0.07(2) 0.62(10) -0.08(4) 0.15(5) -0.05(2)
O29W 0.12(2) 0.14(2) 0.062(16) 0.005(16) 0.001(15) 0.004(18)
O30W 0.19(3) 0.22(4) 0.08(2) -0.03(2) 0.08(2) -0.09(3)
O31W 0.14(3) 0.19(3) 0.10(2) 0.01(2) -0.055(19) -0.06(2)
O30B 0.13(3) 0.30(5) 0.10(2) -0.05(3) 0.01(2) -0.02(3)
O33W 0.25(4) 0.24(4) 0.09(3) -0.07(3) 0.07(3) 0.00(4)
O34W 0.26(3) 0.26(3) 0.27(3) 0.001(10) 0.063(12) 0.000(10)
O35W 0.57(12) 0.34(8) 0.23(6) -0.10(6) 0.05(7) -0.32(8)
O36W 0.35(6) 0.07(2) 0.24(5) -0.09(2) 0.12(4) 0.01(3)
O38W 0.12(2) 0.12(2) 0.12(2) 0.007(10) 0.037(11) -0.002(10)
O39W 0.06(3) 0.16(5) 0.17(5) 0.13(5) 0.04(3) 0.05(3)
O40W 0.21(2) 0.21(2) 0.22(2) 0.003(10) 0.041(11) 0.001(10)
O41W 0.081(15) 0.090(15) 0.072(15) 0.006(10) 0.020(10) -0.011(10)
O42W 0.102(18) 0.100(18) 0.100(18) -0.001(10) 0.020(10) -0.011(10)
O43W 0.09(3) 0.06(3) 0.12(4) 0.02(3) 0.06(3) 0.01(2)

loop_
_atom_type_symbol
_atom_type_description
_atom_type_scat_dispersion_real
_atom_type_scat_dispersion_imag
_atom_type_scat_source
N N 0.0061 0.0033 'International Tables Vol C Tables 4.2.6.8 and 6.1.1.4'
O O 0.0106 0.0060 'International Tables Vol C Tables 4.2.6.8 and 6.1.1.4'
Na Na 0.0362 0.0249 'International Tables Vol C Tables 4.2.6.8 and 6.1.1.4'
V V 0.3005 0.5294 'International Tables Vol C Tables 4.2.6.8 and 6.1.1.4'
Cu Cu 0.3201 1.2651 'International Tables Vol C Tables 4.2.6.8 and 6.1.1.4'
Mo Mo -1.6832 0.6857 'International Tables Vol C Tables 4.2.6.8 and 6.1.1.4'
H H 0.0000 0.0000 'International Tables Vol C Tables 4.2.6.8 and 6.1.1.4'

loop_
_geom_angle_atom_site_label_1
_geom_angle_atom_site_label_2
_geom_angle_atom_site_label_3
_geom_angle
_geom_angle_site_symmetry_1
_geom_angle_site_symmetry_3
O22 Mo1 O17 103.1(4) . .
O22 Mo1 O23 99.3(4) . .
O17 Mo1 O23 101.5(4) . .
O22 Mo1 O3 100.0(4) . .
O17 Mo1 O3 91.1(3) . .
O23 Mo1 O3 153.9(3) . .
O22 Mo1 O9 96.1(4) . .
O17 Mo1 O9 157.3(3) . .
O23 Mo1 O9 87.0(3) . .
O3 Mo1 O9 73.6(3) . .
O22 Mo1 O14 170.9(4) . .
O17 Mo1 O14 84.6(3) . .
O23 Mo1 O14 74.1(3) . .
O3 Mo1 O14 84.5(3) . .
O9 Mo1 O14 77.4(3) . .
O22 Mo1 Na1 97.3(9) . .
O17 Mo1 Na1 149.2(10) . .
O23 Mo1 Na1 52.0(10) . .
O3 Mo1 Na1 107.9(10) . .
O9 Mo1 Na1 35.2(10) . .
O14 Mo1 Na1 73.7(9) . .
O20 Mo2 O10 105.6(5) . .
O20 Mo2 O9 102.1(4) . .
O10 Mo2 O9 103.2(4) . .
O20 Mo2 O29 96.5(4) . .
O10 Mo2 O29 100.3(4) . .
O9 Mo2 O29 144.6(4) . .
O20 Mo2 O3 91.0(4) . .
O10 Mo2 O3 163.3(4) . .
O9 Mo2 O3 70.4(3) . .
O29 Mo2 O3 79.5(3) . .
O20 Mo2 O21 164.7(4) . .
O10 Mo2 O21 86.9(4) . .
O9 Mo2 O21 83.1(3) . .
O29 Mo2 O21 72.2(3) . .
O3 Mo2 O21 77.2(3) . .
O28 Mo3 O13 105.5(4) . .
O28 Mo3 O27 100.9(4) . .
O13 Mo3 O27 99.4(4) . .
O28 Mo3 O2 99.5(4) . .
O13 Mo3 O2 94.5(3) . .
O27 Mo3 O2 151.2(4) . .
O28 Mo3 O4 95.0(4) . .
O13 Mo3 O4 157.9(3) . .
O27 Mo3 O4 84.3(3) . .
O2 Mo3 O4 73.9(3) . .
O28 Mo3 O24 169.1(4) . .
O13 Mo3 O24 84.6(3) . .
O27 Mo3 O24 73.1(3) . .
O2 Mo3 O24 83.2(3) . .
O4 Mo3 O24 75.6(3) . .
O51 Mo4 O18 103.3(4) . .
O51 Mo4 O23 98.4(4) . .
O18 Mo4 O23 101.1(4) . .
O51 Mo4 O26 100.7(4) . .
O18 Mo4 O26 90.3(4) . .
O23 Mo4 O26 154.8(3) . .
O51 Mo4 O6 96.2(4) . .
O18 Mo4 O6 157.2(3) . .
O23 Mo4 O6 87.6(3) . .
O26 Mo4 O6 74.2(3) . .
O51 Mo4 O14 170.3(4) . .
O18 Mo4 O14 84.7(3) . .
O23 Mo4 O14 74.3(3) . .
O26 Mo4 O14 84.6(3) . .
O6 Mo4 O14 77.3(3) . .
O51 Mo4 Na1 92.8(9) . .
O18 Mo4 Na1 155.0(9) . .
O23 Mo4 Na1 57.1(10) . .
O26 Mo4 Na1 105.5(10) . .
O6 Mo4 Na1 31.4(10) . .
O14 Mo4 Na1 77.9(8) . .
O25 Mo5 O41 105.9(5) . .
O25 Mo5 O5 99.4(4) . .
O41 Mo5 O5 101.1(4) . .
O25 Mo5 O58 101.1(4) . .
O41 Mo5 O58 97.1(4) . .
O5 Mo5 O58 147.7(3) . .
O25 Mo5 O8 161.9(4) . .
O41 Mo5 O8 91.9(4) . .
O5 Mo5 O8 73.0(3) . .
O58 Mo5 O8 79.9(3) . .
O25 Mo5 O1 86.7(4) . .
O41 Mo5 O1 165.1(4) . .
O5 Mo5 O1 84.3(3) . .
O58 Mo5 O1 72.3(3) . .
O8 Mo5 O1 76.3(3) . .
O49 Mo6 O7 104.2(4) . .
O49 Mo6 O29 102.5(4) . .
O7 Mo6 O29 98.6(4) . .
O49 Mo6 O4 98.9(4) . .
O7 Mo6 O4 100.6(4) . .
O29 Mo6 O4 146.7(3) . .
O49 Mo6 O2 162.5(4) . .
O7 Mo6 O2 92.0(4) . .
O29 Mo6 O2 81.1(3) . .
O4 Mo6 O2 71.2(3) . .
O49 Mo6 O21 87.9(4) . .
O7 Mo6 O21 166.3(4) . .
O29 Mo6 O21 72.0(3) . .
O4 Mo6 O21 83.6(3) . .
O2 Mo6 O21 76.8(3) . .
O39 Mo8 O67 105.6(5) . .
O39 Mo8 O6 101.5(5) . .
O67 Mo8 O6 101.2(5) . .
O39 Mo8 O58 100.7(4) . .
O67 Mo8 O58 97.6(5) . .
O6 Mo8 O58 145.7(4) . .
O39 Mo8 O26 163.9(4) . .
O67 Mo8 O26 90.3(4) . .
O6 Mo8 O26 72.6(3) . .
O58 Mo8 O26 78.8(3) . .
O39 Mo8 O1 85.8(4) . .
O67 Mo8 O1 166.3(5) . .
O6 Mo8 O1 83.6(3) . .
O58 Mo8 O1 72.3(3) . .
O26 Mo8 O1 78.8(3) . .
O39 Mo8 Na1 76.6(9) . .
O67 Mo8 Na1 102.4(9) . .
O6 Mo8 Na1 25.5(8) . .
O58 Mo8 Na1 159.8(8) . .
O26 Mo8 Na1 98.1(8) . .
O1 Mo8 Na1 87.5(8) . .
O42 Mo9 O30 104.8(4) . .
O42 Mo9 O27 100.7(4) . .
O30 Mo9 O27 99.5(4) . .
O42 Mo9 O8 99.3(4) . .
O30 Mo9 O8 96.3(4) . .
O27 Mo9 O8 150.3(4) . .
O42 Mo9 O5 94.4(4) . .
O30 Mo9 O5 159.6(4) . .
O27 Mo9 O5 83.3(3) . .
O8 Mo9 O5 73.5(3) . .
O42 Mo9 O24 169.9(4) . .
O30 Mo9 O24 84.4(3) . .
O27 Mo9 O24 73.3(3) . .
O8 Mo9 O24 83.5(3) . .
O5 Mo9 O24 77.0(3) . .
O47 Mo10 O48 105.2(6) . .
O47 Mo10 O15 104.0(4) . .
O48 Mo10 O15 98.7(4) . .
O47 Mo10 O56 100.1(5) . .
O48 Mo10 O56 150.5(4) . .
O15 Mo10 O56 89.5(4) . .
O47 Mo10 O55 94.6(4) . .
O48 Mo10 O55 89.0(4) . .
O15 Mo10 O55 157.1(4) . .
O56 Mo10 O55 74.0(4) . .
O47 Mo10 O32 166.3(4) . .
O48 Mo10 O32 73.6(3) . .
O15 Mo10 O32 89.6(3) . .
O56 Mo10 O32 78.2(3) . .
O55 Mo10 O32 71.8(3) . .
O63 Mo11 O53 103.6(5) . .
O63 Mo11 O44 105.2(4) . .
O53 Mo11 O44 103.4(4) . .
O63 Mo11 O62 94.9(5) . .
O53 Mo11 O62 89.3(4) . .
O44 Mo11 O62 152.8(4) . .
O63 Mo11 O48 95.1(5) . .
O53 Mo11 O48 155.9(4) . .
O44 Mo11 O48 86.0(4) . .
O62 Mo11 O48 73.8(4) . .
O63 Mo11 O32 162.1(4) . .
O53 Mo11 O32 87.7(4) . .
O44 Mo11 O32 85.2(3) . .
O62 Mo11 O32 71.1(4) . .
O48 Mo11 O32 70.7(3) . .
O46 Mo12 O61 106.0(5) . .
O46 Mo12 O62 102.1(6) . .
O61 Mo12 O62 98.2(4) . .
O46 Mo12 O57 101.6(6) . .
O61 Mo12 O57 92.6(4) . .
O62 Mo12 O57 150.1(4) . .
O46 Mo12 O55 91.9(5) . .
O61 Mo12 O55 160.0(4) . .
O62 Mo12 O55 86.7(4) . .
O57 Mo12 O55 74.5(4) . .
O46 Mo12 O32 164.1(4) . .
O61 Mo12 O32 89.9(3) . .
O62 Mo12 O32 74.1(4) . .
O57 Mo12 O32 78.1(3) . .
O55 Mo12 O32 72.7(3) . .
O34 Mo13 O59 104.5(6) . .
O34 Mo13 O33 104.2(5) . .
O59 Mo13 O33 102.7(4) . .
O34 Mo13 O35 96.9(6) . .
O59 Mo13 O35 88.3(4) . .
O33 Mo13 O35 152.7(5) . .
O34 Mo13 O64 94.5(6) . .
O59 Mo13 O64 155.6(5) . .
O33 Mo13 O64 87.0(4) . .
O35 Mo13 O64 74.2(4) . .
O34 Mo13 O43 163.7(5) . .
O59 Mo13 O43 86.5(4) . .
O33 Mo13 O43 84.7(4) . .
O35 Mo13 O43 71.0(4) . .
O64 Mo13 O43 72.0(4) . .
O37 Mo14 O54 105.0(4) . .
O37 Mo14 O64 103.5(6) . .
O54 Mo14 O64 99.0(5) . .
O37 Mo14 O56 100.6(5) . .
O54 Mo14 O56 90.0(4) . .
O64 Mo14 O56 151.0(4) . .
O37 Mo14 O36 94.1(4) . .
O54 Mo14 O36 156.1(4) . .
O64 Mo14 O36 89.9(5) . .
O56 Mo14 O36 72.4(4) . .
O37 Mo14 O43 165.9(4) . .
O54 Mo14 O43 89.1(3) . .
O64 Mo14 O43 74.6(4) . .
O56 Mo14 O43 78.0(3) . .
O36 Mo14 O43 72.0(3) . .
O45 Mo15 O40 104.9(4) . .
O45 Mo15 O35 103.2(6) . .
O40 Mo15 O35 97.3(4) . .
O45 Mo15 O57 99.9(6) . .
O40 Mo15 O57 92.9(4) . .
O35 Mo15 O57 151.4(4) . .
O45 Mo15 O36 91.7(4) . .
O40 Mo15 O36 160.0(4) . .
O35 Mo15 O36 89.5(5) . .
O57 Mo15 O36 72.9(4) . .
O45 Mo15 O43 164.7(4) . .
O40 Mo15 O43 90.4(3) . .
O35 Mo15 O43 74.6(4) . .
O57 Mo15 O43 78.7(3) . .
O36 Mo15 O43 73.3(3) . .
O65 Mo16 O66 102.1(5) . .
O65 Mo16 O36 102.0(6) . .
O66 Mo16 O36 101.6(6) . .
O65 Mo16 O55 106.1(6) . .
O66 Mo16 O55 103.3(6) . .
O36 Mo16 O55 137.2(4) . .
O65 Mo16 O56 87.1(4) . .
O66 Mo16 O56 170.8(4) . .
O36 Mo16 O56 75.2(4) . .
O55 Mo16 O56 74.7(4) . .
O65 Mo16 O57 172.0(5) . .
O66 Mo16 O57 85.5(4) . .
O36 Mo16 O57 73.9(4) . .
O55 Mo16 O57 74.0(4) . .
O56 Mo16 O57 85.3(3) . .
O24 V1 O1 109.0(4) . .
O24 V1 O14 104.8(4) . .
O1 V1 O14 112.7(4) . .
O24 V1 O21 109.3(4) . .
O1 V1 O21 108.9(4) . .
O14 V1 O21 111.9(4) . .
O31 V2 O16 108.1(5) . .
O31 V2 O8 106.6(4) . .
O16 V2 O8 111.2(4) . .
O31 V2 O26 106.6(4) . .
O16 V2 O26 113.2(5) . .
O8 V2 O26 110.7(4) . .
O12 V3 O38 108.0(4) . .
O12 V3 O43 108.0(4) . .
O38 V3 O43 108.2(4) . .
O12 V3 O32 108.4(4) . .
O38 V3 O32 110.0(5) . .
O43 V3 O32 114.1(4) . .
O11 V4 O50 107.5(4) . .
O11 V4 O2 105.7(4) . .
O50 V4 O2 111.9(4) . .
O11 V4 O3 106.0(4) . .
O50 V4 O3 113.4(4) . .
O2 V4 O3 111.8(4) . .
O1B V5 O1A 104.4(8) . .
O1B V5 O4 109.3(7) . .
O1A V5 O4 109.8(6) . .
O1B V5 O5 110.8(7) . .
O1A V5 O5 107.1(6) . .
O4 V5 O5 114.9(4) . .
O44 Cu1 O19 172.4(3) . .
O44 Cu1 O17 92.7(3) . .
O19 Cu1 O17 92.1(3) . .
O44 Cu1 O15 95.6(4) . .
O19 Cu1 O15 79.9(4) . .
O17 Cu1 O15 171.4(3) . .
O44 Cu1 O11 88.3(3) . .
O19 Cu1 O11 98.0(3) . .
O17 Cu1 O11 85.0(3) . .
O15 Cu1 O11 93.0(3) . .
O44 Cu1 O12 92.9(3) . .
O19 Cu1 O12 81.4(3) . .
O17 Cu1 O12 87.2(3) . .
O15 Cu1 O12 94.6(3) . .
O11 Cu1 O12 172.1(3) . .
O44 Cu1 Cu2 138.1(3) . .
O19 Cu1 Cu2 38.6(2) . .
O17 Cu1 Cu2 128.4(2) . .
O15 Cu1 Cu2 43.0(3) . .
O11 Cu1 Cu2 88.1(2) . .
O12 Cu1 Cu2 96.1(2) . .
O19 Cu2 O52 174.4(4) . .
O19 Cu2 O30 97.0(3) . .
O52 Cu2 O30 87.7(4) . .
O19 Cu2 O15 79.2(3) . .
O52 Cu2 O15 96.2(4) . .
O30 Cu2 O15 176.1(3) . .
O19 Cu2 O13 96.5(3) . .
O52 Cu2 O13 86.9(4) . .
O30 Cu2 O13 83.9(3) . .
O15 Cu2 O13 95.7(3) . .
O19 Cu2 O54 77.8(3) . .
O52 Cu2 O54 98.7(4) . .
O30 Cu2 O54 96.2(3) . .
O15 Cu2 O54 83.8(3) . .
O13 Cu2 O54 174.4(3) . .
O19 Cu2 Cu1 39.2(2) . .
O52 Cu2 Cu1 136.9(3) . .
O30 Cu2 Cu1 134.4(2) . .
O15 Cu2 Cu1 41.8(2) . .
O13 Cu2 Cu1 88.8(2) . .
O54 Cu2 Cu1 87.1(2) . .
O33 Cu3 O18 92.0(4) . .
O33 Cu3 O54 93.6(4) . .
O18 Cu3 O54 173.3(3) . .
O33 Cu3 O19 171.5(4) . .
O18 Cu3 O19 90.8(3) . .
O54 Cu3 O19 84.2(3) . .
O33 Cu3 O31 92.0(4) . .
O18 Cu3 O31 87.4(3) . .
O54 Cu3 O31 88.6(4) . .
O19 Cu3 O31 96.1(3) . .
O33 Cu3 O12 91.9(3) . .
O18 Cu3 O12 87.5(3) . .
O54 Cu3 O12 96.1(3) . .
O19 Cu3 O12 80.2(3) . .
O31 Cu3 O12 173.7(3) . .
O40 Cu4 O61 176.5(4) . 5_566
O40 Cu4 O38 88.4(3) . .
O61 Cu4 O38 89.8(3) 5_566 .
O40 Cu4 O53 91.6(4) . 5_566
O61 Cu4 O53 89.9(4) 5_566 5_566
O38 Cu4 O53 174.3(4) . 5_566
O40 Cu4 O59 90.4(4) . .
O61 Cu4 O59 92.7(4) 5_566 .
O38 Cu4 O59 92.6(3) . .
O53 Cu4 O59 93.1(4) 5_566 .
O40 Cu4 O38 89.2(4) . 5_566
O61 Cu4 O38 87.5(4) 5_566 5_566
O38 Cu4 O38 80.4(3) . 5_566
O53 Cu4 O38 94.0(3) 5_566 5_566
O59 Cu4 O38 173.0(3) . 5_566
O3B Cu6 O16 80.0(10) . 6_565
O3B Cu6 O50 100.1(10) . .
O16 Cu6 O50 178.1(5) 6_565 .
O3B Cu6 O2W 156.4(12) . .
O16 Cu6 O2W 90.4(5) 6_565 .
O50 Cu6 O2W 90.2(5) . .
O3B Cu6 O3W 23.1(12) . .
O16 Cu6 O3W 88.4(6) 6_565 .
O50 Cu6 O3W 91.0(6) . .
O2W Cu6 O3W 178.8(7) . .
O3B Cu6 O4W 71.7(11) . .
O16 Cu6 O4W 92.9(6) 6_565 .
O50 Cu6 O4W 89.0(5) . .
O2W Cu6 O4W 87.5(6) . .
O3W Cu6 O4W 92.6(8) . .
O3B Cu6 O1W 110.4(10) . .
O16 Cu6 O1W 85.1(4) 6_565 .
O50 Cu6 O1W 93.1(4) . .
O2W Cu6 O1W 89.9(5) . .
O3W Cu6 O1W 90.0(7) . .
O4W Cu6 O1W 176.7(5) . .
O6 Cu5 O23W 161.1(12) . .
O6 Cu5 O9 106.8(6) . .
O23W Cu5 O9 87.0(10) . .
O6 Cu5 O24W 83.3(10) . .
O23W Cu5 O24W 80.0(10) . .
O9 Cu5 O24W 161.3(12) . .
O6 Cu5 O22W 101.9(10) . .
O23W Cu5 O22W 87.2(10) . .
O9 Cu5 O22W 102.6(10) . .
O24W Cu5 O22W 90.3(10) . .
O23W Na1 O24W 93(2) . .
O23W Na1 O6 162(3) . .
O24W Na1 O6 88(3) . .
O23W Na1 O22W 95(3) . .
O24W Na1 O22W 104(2) . .
O6 Na1 O22W 102(3) . .
O23W Na1 O9 81(2) . .
O24W Na1 O9 160(3) . .
O6 Na1 O9 91.3(14) . .
O22W Na1 O9 97(2) . .
O23W Na1 O23 99(2) . .
O24W Na1 O23 101(3) . .
O6 Na1 O23 63.9(13) . .
O22W Na1 O23 151(2) . .
O9 Na1 O23 61.1(9) . .
O23W Na1 Mo4 131(2) . .
O24W Na1 Mo4 90(2) . .
O6 Na1 Mo4 31.7(9) . .
O22W Na1 Mo4 132(2) . .
O9 Na1 Mo4 78.8(11) . .
O23 Na1 Mo4 32.9(6) . .
O23W Na1 Mo8 174(2) . .
O24W Na1 Mo8 84(2) . .
O6 Na1 Mo8 23.3(9) . .
O22W Na1 Mo8 80.7(18) . .
O9 Na1 Mo8 103.4(15) . .
O23 Na1 Mo8 87.2(13) . .
Mo4 Na1 Mo8 54.9(9) . .
O23W Na1 Mo1 88.1(17) . .
O24W Na1 Mo1 131(3) . .
O6 Na1 Mo1 77.8(11) . .
O22W Na1 Mo1 126(2) . .
O9 Na1 Mo1 30.3(6) . .
O23 Na1 Mo1 30.9(4) . .
Mo4 Na1 Mo1 54.5(6) . .
Mo8 Na1 Mo1 98.0(10) . .
V1 O1 Mo8 127.4(4) . .
V1 O1 Mo5 130.8(4) . .
Mo8 O1 Mo5 92.3(3) . .
V4 O2 Mo3 138.6(4) . .
V4 O2 Mo6 116.6(4) . .
Mo3 O2 Mo6 103.2(3) . .
V4 O3 Mo1 139.4(4) . .
V4 O3 Mo2 117.9(4) . .
Mo1 O3 Mo2 100.3(3) . .
V5 O4 Mo6 131.3(5) . .
V5 O4 Mo3 116.1(4) . .
Mo6 O4 Mo3 110.3(4) . .
Mo5 O5 V5 130.8(5) . .
Mo5 O5 Mo9 109.4(4) . .
V5 O5 Mo9 115.7(4) . .
Mo8 O6 Cu5 136.7(7) . .
Mo8 O6 Na1 131.2(15) . .
Cu5 O6 Na1 10.4(14) . .
Mo8 O6 Mo4 111.5(4) . .
Cu5 O6 Mo4 111.7(6) . .
Na1 O6 Mo4 116.9(15) . .
V2 O8 Mo9 138.5(5) . .
V2 O8 Mo5 117.8(4) . .
Mo9 O8 Mo5 102.8(3) . .
Mo2 O9 Cu5 134.3(7) . .
Mo2 O9 Mo1 113.9(4) . .
Cu5 O9 Mo1 111.5(6) . .
Mo2 O9 Na1 131.6(15) . .
Cu5 O9 Na1 5.1(18) . .
Mo1 O9 Na1 114.5(15) . .
V4 O11 Cu1 137.6(5) . .
V3 O12 Cu3 119.4(4) . .
V3 O12 Cu1 119.3(4) . .
Cu3 O12 Cu1 90.7(3) . .
Mo3 O13 Cu2 139.1(5) . .
V1 O14 Mo1 127.8(4) . .
V1 O14 Mo4 128.3(4) . .
Mo1 O14 Mo4 89.7(3) . .
Mo10 O15 Cu1 129.0(4) . .
Mo10 O15 Cu2 133.5(5) . .
Cu1 O15 Cu2 95.2(4) . .
V2 O16 Cu6 166.3(6) . 6_566
Mo1 O17 Cu1 151.0(4) . .
Mo4 O18 Cu3 151.7(4) . .
Cu2 O19 Cu1 102.2(4) . .
Cu2 O19 Cu3 103.8(3) . .
Cu1 O19 Cu3 107.6(3) . .
V1 O21 Mo2 129.2(4) . .
V1 O21 Mo6 130.3(4) . .
Mo2 O21 Mo6 92.1(3) . .
Mo4 O23 Mo1 119.9(4) . .
Mo4 O23 Na1 90.1(12) . .
Mo1 O23 Na1 97.1(11) . .
V1 O24 Mo9 131.6(4) . .
V1 O24 Mo3 132.3(4) . .
Mo9 O24 Mo3 89.4(3) . .
V2 O26 Mo4 139.4(5) . .
V2 O26 Mo8 117.9(4) . .
Mo4 O26 Mo8 99.9(4) . .
Mo3 O27 Mo9 118.8(4) . .
Mo6 O29 Mo2 119.3(4) . .
Mo9 O30 Cu2 144.5(5) . .
V2 O31 Cu3 136.6(5) . .
V3 O32 Mo11 125.2(4) . .
V3 O32 Mo12 116.6(4) . .
Mo11 O32 Mo12 93.1(3) . .
V3 O32 Mo10 121.2(4) . .
Mo11 O32 Mo10 93.3(3) . .
Mo12 O32 Mo10 101.4(3) . .
Mo13 O33 Cu3 141.9(7) . .
Mo15 O35 Mo13 117.8(5) . .
Mo16 O36 Mo15 106.7(5) . .
Mo16 O36 Mo14 104.8(4) . .
Mo15 O36 Mo14 110.0(5) . .
V3 O38 Cu4 125.8(5) . .
V3 O38 Cu4 122.3(6) . 5_566
Cu4 O38 Cu4 99.6(3) . 5_566
Mo15 O40 Cu4 137.1(5) . .
V3 O43 Mo13 125.7(4) . .
V3 O43 Mo15 116.1(4) . .
Mo13 O43 Mo15 93.4(3) . .
V3 O43 Mo14 121.9(4) . .
Mo13 O43 Mo14 92.4(3) . .
Mo15 O43 Mo14 101.1(3) . .
Mo11 O44 Cu1 142.0(5) . .
Mo10 O48 Mo11 119.7(5) . .
V4 O50 Cu6 137.5(5) . .
Mo11 O53 Cu4 140.2(6) . 5_566
Mo14 O54 Cu3 132.0(5) . .
Mo14 O54 Cu2 131.4(5) . .
Cu3 O54 Cu2 91.9(3) . .
Mo16 O55 Mo10 103.2(5) . .
Mo16 O55 Mo12 104.5(4) . .
Mo10 O55 Mo12 111.4(4) . .
Mo10 O56 Mo14 151.9(5) . .
Mo10 O56 Mo16 104.3(5) . .
Mo14 O56 Mo16 103.7(4) . .
Mo12 O57 Mo15 152.9(5) . .
Mo12 O57 Mo16 103.7(4) . .
Mo15 O57 Mo16 103.4(4) . .
Mo5 O58 Mo8 119.1(4) . .
Mo13 O59 Cu4 140.1(7) . .
Mo12 O61 Cu4 138.2(4) . 5_566
Mo12 O62 Mo11 117.4(5) . .
Mo14 O64 Mo13 117.8(5) . .
Na1 O22W Cu5 9.2(12) . .
Na1 O23W Cu5 10.7(14) . .
O3B O3W Cu6 39.7(18) . .
O3W O3B Cu6 117(3) . .
Na1 O24W Cu5 6(2) . .

loop_
_geom_bond_atom_site_label_1
_geom_bond_atom_site_label_2
_geom_bond_distance
_geom_bond_site_symmetry_2
Mo1 O22 1.705(9) .
Mo1 O17 1.741(8) .
Mo1 O23 1.921(8) .
Mo1 O3 1.988(8) .
Mo1 O9 2.061(8) .
Mo1 O14 2.347(8) .
Mo1 Na1 3.71(4) .
Mo2 O20 1.691(10) .
Mo2 O10 1.699(9) .
Mo2 O9 1.867(8) .
Mo2 O29 1.942(8) .
Mo2 O3 2.294(8) .
Mo2 O21 2.304(8) .
Mo3 O28 1.659(8) .
Mo3 O13 1.720(8) .
Mo3 O27 1.897(8) .
Mo3 O2 1.985(8) .
Mo3 O4 2.135(8) .
Mo3 O24 2.333(8) .
Mo4 O51 1.684(9) .
Mo4 O18 1.736(8) .
Mo4 O23 1.906(9) .
Mo4 O26 2.019(8) .
Mo4 O6 2.070(8) .
Mo4 O14 2.348(8) .
Mo4 Na1 3.51(5) .
Mo5 O25 1.713(9) .
Mo5 O41 1.735(10) .
Mo5 O5 1.927(9) .
Mo5 O58 1.946(8) .
Mo5 O8 2.232(8) .
Mo5 O1 2.329(8) .
Mo6 O49 1.705(9) .
Mo6 O7 1.717(8) .
Mo6 O29 1.921(8) .
Mo6 O4 1.946(8) .
Mo6 O2 2.286(8) .
Mo6 O21 2.325(8) .
Mo8 O39 1.687(10) .
Mo8 O67 1.714(10) .
Mo8 O6 1.887(9) .
Mo8 O58 1.947(10) .
Mo8 O26 2.250(8) .
Mo8 O1 2.327(8) .
Mo8 Na1 3.59(6) .
Mo9 O42 1.636(9) .
Mo9 O30 1.703(8) .
Mo9 O27 1.906(8) .
Mo9 O8 2.013(8) .
Mo9 O5 2.138(8) .
Mo9 O24 2.321(9) .
Mo10 O47 1.705(10) .
Mo10 O48 1.778(11) .
Mo10 O15 1.829(8) .
Mo10 O56 1.968(10) .
Mo10 O55 2.203(9) .
Mo10 O32 2.379(8) .
Mo11 O63 1.739(12) .
Mo11 O53 1.749(9) .
Mo11 O44 1.799(8) .
Mo11 O62 2.083(9) .
Mo11 O48 2.118(9) .
Mo11 O32 2.260(9) .
Mo12 O46 1.679(10) .
Mo12 O61 1.755(8) .
Mo12 O62 1.813(11) .
Mo12 O57 1.969(11) .
Mo12 O55 2.208(9) .
Mo12 O32 2.330(8) .
Mo13 O34 1.702(12) .
Mo13 O59 1.757(9) .
Mo13 O33 1.800(9) .
Mo13 O35 2.094(11) .
Mo13 O64 2.117(11) .
Mo13 O43 2.267(10) .
Mo14 O37 1.727(10) .
Mo14 O54 1.781(8) .
Mo14 O64 1.801(12) .
Mo14 O56 1.989(10) .
Mo14 O36 2.226(10) .
Mo14 O43 2.384(8) .
Mo15 O45 1.697(10) .
Mo15 O40 1.770(8) .
Mo15 O35 1.803(13) .
Mo15 O57 1.978(10) .
Mo15 O36 2.213(9) .
Mo15 O43 2.325(8) .
Mo16 O65 1.704(10) .
Mo16 O66 1.711(9) .
Mo16 O36 1.902(13) .
Mo16 O55 1.969(13) .
Mo16 O56 2.174(9) .
Mo16 O57 2.230(8) .
V1 O24 1.693(9) .
V1 O1 1.716(8) .
V1 O14 1.722(7) .
V1 O21 1.723(8) .
V2 O31 1.595(9) .
V2 O16 1.657(9) .
V2 O8 1.794(8) .
V2 O26 1.815(9) .
V3 O12 1.658(8) .
V3 O38 1.667(8) .
V3 O43 1.758(9) .
V3 O32 1.779(9) .
V4 O11 1.622(8) .
V4 O50 1.657(9) .
V4 O2 1.800(8) .
V4 O3 1.818(8) .
V5 O1B 1.583(15) .
V5 O1A 1.621(16) .
V5 O4 1.861(9) .
V5 O5 1.942(9) .
Cu1 O44 1.933(8) .
Cu1 O19 1.966(8) .
Cu1 O17 2.025(8) .
Cu1 O15 2.034(8) .
Cu1 O11 2.255(8) .
Cu1 O12 2.259(8) .
Cu1 Cu2 3.042(2) .
Cu2 O19 1.943(8) .
Cu2 O52 1.973(9) .
Cu2 O30 2.076(8) .
Cu2 O15 2.085(9) .
Cu2 O13 2.252(8) .
Cu2 O54 2.324(9) .
Cu3 O33 1.945(8) .
Cu3 O18 1.996(9) .
Cu3 O54 2.004(9) .
Cu3 O19 2.019(7) .
Cu3 O31 2.233(8) .
Cu3 O12 2.260(8) .
Cu4 O40 1.953(8) .
Cu4 O61 1.963(8) 5_566
Cu4 O38 2.104(9) .
Cu4 O53 2.117(10) 5_566
Cu4 O59 2.144(11) .
Cu4 O38 2.208(10) 5_566
Cu6 O3B 1.55(2) .
Cu6 O16 1.908(9) 6_565
Cu6 O50 1.930(9) .
Cu6 O2W 2.091(13) .
Cu6 O3W 2.158(18) .
Cu6 O4W 2.273(19) .
Cu6 O1W 2.343(13) .
Cu5 O6 1.91(2) .
Cu5 O23W 2.00(3) .
Cu5 O9 2.016(15) .
Cu5 O24W 2.21(3) .
Cu5 O22W 2.34(3) .
Na1 O23W 1.85(6) .
Na1 O24W 1.89(5) .
Na1 O6 2.05(6) .
Na1 O22W 2.21(6) .
Na1 O9 2.35(4) .
Na1 O23 2.95(5) .
O16 Cu6 1.908(9) 6_566
O38 Cu4 2.208(10) 5_566
O53 Cu4 2.117(10) 5_566
O61 Cu4 1.963(8) 5_566
O9W O9B 1.28(5) .
O3W O3B 0.95(3) .
O30W O30B 1.58(5) .

loop_
_platon_squeeze_void_nr
_platon_squeeze_void_average_x
_platon_squeeze_void_average_y
_platon_squeeze_void_average_z
_platon_squeeze_void_volume
_platon_squeeze_void_count_electrons
_platon_squeeze_void_content
1 0.338 0.387 0.062 38 9 ' '
2 0.837 0.887 0.062 38 9 ' '
3 0.500 0.495 0.250 314 46 ' '
4 1.000 0.995 0.250 314 46 ' '
5 0.163 0.887 0.438 38 9 ' '
6 0.663 0.387 0.438 38 9 ' '
7 0.338 0.613 0.562 38 9 ' '
8 0.837 0.113 0.562 38 9 ' '
9 0.500 0.505 0.750 314 46 ' '
10 1.000 0.005 0.750 314 46 ' '
11 0.163 0.113 0.938 38 9 ' '
12 0.663 0.613 0.938 38 9 ' '
